data_4066556
loop_
_publ_author_name
'Dyer, Hellen E.'
'Huijser, Saskia'
'Susperregui, Nicolas'
'Bonnet, Fanny'
'Schwarz, Andrew D.'
'Duchateau, Robbert'
'Maron, Laurent'
'Mountford, Philip'

_publ_section_title
;
 Ring-Opening Polymerization ofrac-Lactide by
 Bis(phenolate)amine-Supported Samarium Borohydride Complexes: An
 Experimental and DFT Study
;
_journal_issue 16
_journal_name_full Organometallics
_journal_page_first 3602
_journal_paper_doi 10.1021/om100513j
_journal_volume 29
_journal_year 2010
_chemical_absolute_configuration ad
_chemical_formula_moiety 'C40 H72 N3 O2 Si2 Sm1'
_chemical_formula_sum 'C40 H72 N3 O2 Si2 Sm'
_chemical_formula_weight 833.60
_chemical_name_systematic
;
Sm(O2N_NMe2){N(SiMe3)2}
;
_space_group_IT_number 7
_symmetry_cell_setting monoclinic
_symmetry_space_group_name_Hall 'P -2yac'
_symmetry_space_group_name_H-M 'P 1 n 1'
_atom_sites_solution_hydrogens geom
_atom_sites_solution_primary direct
_atom_sites_solution_secondary difmap
_cell_angle_alpha 90
_cell_angle_beta 101.3744(5)
_cell_angle_gamma 90
_cell_formula_units_Z 2
_cell_length_a 9.11170(10)
_cell_length_b 11.11890(10)
_cell_length_c 22.3721(2)
_cell_measurement_reflns_used 5217
_cell_measurement_temperature 150
_cell_measurement_theta_max 27
_cell_measurement_theta_min 5
_cell_volume 2222.05(4)
_computing_cell_refinement 'DENZO/SCALEPACK (Otwinowski & Minor, 1997)'
_computing_data_collection 'COLLECT (Nonius, 1997-2001).'
_computing_data_reduction 'DENZO/SCALEPACK (Otwinowski & Minor, 1997)'
_computing_molecular_graphics 'CAMERON (Watkin et al., 1996)'
_computing_publication_material 'CRYSTALS (Betteridge et al., 2003)'
_computing_structure_refinement 'CRYSTALS (Betteridge et al., 2003)'
_computing_structure_solution 'SIR92 (Altomare et al., 1994)'
_diffrn_ambient_temperature 150
_diffrn_measured_fraction_theta_full 0.992
_diffrn_measured_fraction_theta_max 0.991
_diffrn_measurement_device_type 'Nonius KappaCCD'
_diffrn_measurement_method \w
_diffrn_radiation_monochromator graphite
_diffrn_radiation_type 'Mo K\a'
_diffrn_radiation_wavelength 0.71073
_diffrn_reflns_av_R_equivalents 0.020
_diffrn_reflns_limit_h_max 11
_diffrn_reflns_limit_h_min -11
_diffrn_reflns_limit_k_max 14
_diffrn_reflns_limit_k_min -13
_diffrn_reflns_limit_l_max 28
_diffrn_reflns_limit_l_min -29
_diffrn_reflns_number 9790
_diffrn_reflns_theta_full 26.935
_diffrn_reflns_theta_max 27.485
_diffrn_reflns_theta_min 5.098
_diffrn_standards_number 0
_exptl_absorpt_coefficient_mu 1.408
_exptl_absorpt_correction_T_max 0.97
_exptl_absorpt_correction_T_min 0.97
_exptl_absorpt_correction_type multi-scan
_exptl_absorpt_process_details 'DENZO/SCALEPACK (Otwinowski & Minor, 1997)'
_exptl_crystal_colour white
_exptl_crystal_density_diffrn 1.246
_exptl_crystal_description plate
_exptl_crystal_F_000 878
_exptl_crystal_size_max 0.04
_exptl_crystal_size_mid 0.02
_exptl_crystal_size_min 0.02
_refine_diff_density_max 0.67
_refine_diff_density_min -0.84
_refine_ls_abs_structure_details 'Flack (1983), 4464 Friedel-pairs'
_refine_ls_abs_structure_Flack 0.465(9)
_refine_ls_extinction_method None
_refine_ls_goodness_of_fit_ref 0.9528
_refine_ls_hydrogen_treatment constr
_refine_ls_matrix_type full
_refine_ls_number_parameters 461
_refine_ls_number_reflns 8354
_refine_ls_number_restraints 32
_refine_ls_R_factor_all 0.0364
_refine_ls_R_factor_gt 0.0281
_refine_ls_shift/su_max 0.007
_refine_ls_structure_factor_coef F
_refine_ls_weighting_details
;
 Method, part 1, Chebychev polynomial, (Watkin, 1994, Prince, 1982) 
 [weight] = 1.0/[A~0~*T~0~(x)+A~1~*T~1~(x) ... +A~n-1~]*T~n-1~(x)] 
 where A~i~ are the Chebychev coefficients listed below and x= Fcalc/Fmax 
 Method = Robust Weighting (Prince, 1982) 
 W = [weight] * [1-(deltaF/6*sigmaF)^2^]^2^ 
 A~i~ are: 
 0.403 0.611E-01 0.146 
;
_refine_ls_weighting_scheme calc
_refine_ls_wR_factor_all 0.0413
_refine_ls_wR_factor_gt 0.0321
_refine_ls_wR_factor_ref 0.0321
_reflns_limit_h_max 11
_reflns_limit_h_min -11
_reflns_limit_k_max 14
_reflns_limit_k_min 0
_reflns_limit_l_max 28
_reflns_limit_l_min -28
_reflns_number_gt 8354
_reflns_number_total 9530
_reflns_threshold_expression I>3.0\s(I)
_oxford_diffrn_Wilson_B_factor 1.78
_oxford_diffrn_Wilson_scale 20.72
_cod_data_source_file om100513j_si_002.cif
_cod_data_source_block COMPOUND_14
_cod_depositor_comments
;
The following automatic conversions were performed:

'_symmetry_cell_setting' value 'Monoclinic' changed to 'monoclinic'
according to /home/saulius/struct/CIF-dictionaries/cif_core.dic
dictionary named 'cif_core.dic' version 2.4.1 from 2010-06-29.

Automatic conversion script
Id: cif_fix_values 1715 2011-07-08 13:25:40Z adriana 
;
_cod_original_sg_symbol_H-M 'P 1 n 1 '
_cod_original_formula_sum 'C40 H72 N3 O2 Si2 Sm1'
_cod_database_code 4066556

loop_
_symmetry_equiv_pos_as_xyz
x,y,z
x+1/2,-y,z+1/2

loop_
_atom_site_label
_atom_site_type_symbol
_atom_site_fract_x
_atom_site_fract_y
_atom_site_fract_z
_atom_site_U_iso_or_equiv
_atom_site_occupancy
_atom_site_adp_type
_atom_site_refinement_flags_posn
_atom_site_refinement_flags_adp
Sm1 Sm 0.66693(10) 0.427130(13) 0.34601(4) 0.0214 1.0000 Uani . .
N1 N 0.5175(4) 0.5824(3) 0.40141(16) 0.0390 1.0000 Uani D U
N2 N 0.7326(3) 0.6525(3) 0.31967(14) 0.0192 1.0000 Uani . U
N3 N 0.6786(7) 0.2195(2) 0.3429(3) 0.0254 1.0000 Uani . .
O1 O 0.5527(3) 0.4547(2) 0.25139(14) 0.0323 1.0000 Uani . .
O2 O 0.8850(3) 0.4609(2) 0.40292(13) 0.0286 1.0000 Uani . .
Si1 Si 0.57617(19) 0.13859(11) 0.38393(7) 0.0287 1.0000 Uani . .
Si2 Si 0.79151(18) 0.16872(11) 0.29617(8) 0.0283 1.0000 Uani . .
C1 C 0.5083(10) 0.7005(7) 0.3648(4) 0.0241 0.5000 Uani . U
C2 C 0.6602(8) 0.7375(3) 0.3540(2) 0.0224 1.0000 Uani . U
C3 C 0.3595(5) 0.5537(8) 0.3944(5) 0.0448 0.5000 Uani D U
C4 C 0.5940(12) 0.5984(9) 0.4640(3) 0.0455 0.5000 Uani D U
C5 C 0.4634(4) 0.5429(3) 0.22481(16) 0.0227 1.0000 Uani . .
C6 C 0.3152(6) 0.5213(4) 0.1947(2) 0.0245 1.0000 Uani . U
C7 C 0.2266(7) 0.6205(6) 0.1737(3) 0.0281 1.0000 Uani . .
C8 C 0.2787(5) 0.7387(3) 0.17777(17) 0.0248 1.0000 Uani . U
C9 C 0.4288(4) 0.7563(3) 0.20342(17) 0.0251 1.0000 Uani . .
C10 C 0.5210(4) 0.6606(3) 0.22672(16) 0.0224 1.0000 Uani . .
C11 C 0.6852(5) 0.6773(4) 0.25254(19) 0.0238 1.0000 Uani . .
C12 C 0.2572(4) 0.3911(4) 0.18414(17) 0.0312 1.0000 Uani D U
C13 C 0.2567(6) 0.3277(5) 0.2451(2) 0.0467 1.0000 Uani D U
C14 C 0.0962(5) 0.3883(4) 0.1471(2) 0.0433 1.0000 Uani D U
C15 C 0.3564(6) 0.3216(4) 0.1479(2) 0.0470 1.0000 Uani D U
C16 C 0.1712(6) 0.8438(5) 0.1559(3) 0.0368 1.0000 Uani . U
C17 C 0.0702(9) 0.8617(8) 0.2005(3) 0.0762 1.0000 Uani . U
C18 C 0.0794(7) 0.8146(5) 0.0926(3) 0.0519 1.0000 Uani . U
C19 C 0.2553(9) 0.9608(7) 0.1509(4) 0.0624 1.0000 Uani . U
C20 C 0.9679(4) 0.5508(3) 0.43182(17) 0.0233 1.0000 Uani . .
C21 C 1.0495(6) 0.5396(4) 0.4923(2) 0.0222 1.0000 Uani . U
C22 C 1.1195(7) 0.6415(5) 0.5197(2) 0.0252 1.0000 Uani . .
C23 C 1.1187(4) 0.7538(3) 0.49056(18) 0.0249 1.0000 Uani . U
C24 C 1.0458(4) 0.7598(3) 0.43016(17) 0.0235 1.0000 Uani . .
C25 C 0.9721(4) 0.6600(3) 0.40067(16) 0.0213 1.0000 Uani . .
C26 C 0.8982(5) 0.6692(3) 0.33428(17) 0.0227 1.0000 Uani . .
C27 C 1.0607(4) 0.4181(4) 0.52585(17) 0.0280 1.0000 Uani D U
C28 C 0.9054(5) 0.3758(4) 0.5353(2) 0.0386 1.0000 Uani D U
C29 C 1.1266(6) 0.3235(4) 0.4885(2) 0.0392 1.0000 Uani D U
C30 C 1.1628(5) 0.4258(4) 0.58944(18) 0.0394 1.0000 Uani D U
C31 C 1.1893(6) 0.8658(5) 0.5252(2) 0.0318 1.0000 Uani . U
C32 C 1.0720(9) 0.9295(6) 0.5539(4) 0.0603 1.0000 Uani . U
C33 C 1.2453(9) 0.9539(6) 0.4821(3) 0.0692 1.0000 Uani . U
C34 C 1.3197(7) 0.8345(5) 0.5759(3) 0.0539 1.0000 Uani . U
C35 C 0.4729(7) 0.2493(5) 0.4226(3) 0.0476 1.0000 Uani . .
C36 C 0.6928(7) 0.0445(5) 0.4447(2) 0.0432 1.0000 Uani . .
C37 C 0.4299(6) 0.0401(4) 0.3376(2) 0.0387 1.0000 Uani . .
C38 C 0.6947(7) 0.0656(5) 0.2350(3) 0.0459 1.0000 Uani . .
C39 C 0.9610(7) 0.0875(6) 0.3377(3) 0.0575 1.0000 Uani . .
C40 C 0.8588(6) 0.3012(5) 0.2581(3) 0.0429 1.0000 Uani . .
C101 C 0.6288(11) 0.6922(9) 0.4135(5) 0.0338 0.5000 Uani . U
C103 C 0.3640(7) 0.6058(12) 0.3722(6) 0.0583 0.5000 Uani D U
C104 C 0.5256(14) 0.5562(10) 0.4655(2) 0.0527 0.5000 Uani D U
H11 H 0.4654 0.7652 0.3873 0.0301 0.5000 Uiso R .
H12 H 0.4410 0.6870 0.3243 0.0301 0.5000 Uiso R .
H21 H 0.7261 0.7487 0.3950 0.0286 0.5000 Uiso R .
H22 H 0.6497 0.8157 0.3316 0.0286 0.5000 Uiso R .
H23 H 0.7248 0.8108 0.3618 0.0286 0.5000 Uiso R .
H24 H 0.5610 0.7596 0.3285 0.0286 0.5000 Uiso R .
H31 H 0.3455 0.4773 0.4162 0.0489 0.5000 Uiso R .
H32 H 0.3060 0.6207 0.4110 0.0489 0.5000 Uiso R .
H33 H 0.3177 0.5439 0.3499 0.0489 0.5000 Uiso R .
H41 H 0.6008 0.5207 0.4868 0.0484 0.5000 Uiso R .
H42 H 0.5371 0.6583 0.4839 0.0484 0.5000 Uiso R .
H43 H 0.6970 0.6297 0.4643 0.0484 0.5000 Uiso R .
H71 H 0.1190 0.6061 0.1550 0.0334 1.0000 Uiso R .
H91 H 0.4716 0.8393 0.2047 0.0298 1.0000 Uiso R .
H111 H 0.7120 0.7623 0.2449 0.0301 1.0000 Uiso R .
H112 H 0.7415 0.6215 0.2301 0.0301 1.0000 Uiso R .
H131 H 0.2194 0.2433 0.2380 0.0519 1.0000 Uiso R .
H132 H 0.3608 0.3267 0.2699 0.0519 1.0000 Uiso R .
H133 H 0.1898 0.3732 0.2676 0.0519 1.0000 Uiso R .
H141 H 0.0606 0.3033 0.1408 0.0513 1.0000 Uiso R .
H142 H 0.0297 0.4335 0.1698 0.0513 1.0000 Uiso R .
H143 H 0.0936 0.4273 0.1066 0.0513 1.0000 Uiso R .
H151 H 0.3201 0.2369 0.1411 0.0568 1.0000 Uiso R .
H152 H 0.4619 0.3214 0.1714 0.0568 1.0000 Uiso R .
H153 H 0.3526 0.3620 0.1077 0.0568 1.0000 Uiso R .
H171 H -0.0001 0.9300 0.1873 0.0877 1.0000 Uiso R .
H172 H 0.1315 0.8793 0.2418 0.0877 1.0000 Uiso R .
H173 H 0.0116 0.7862 0.2022 0.0877 1.0000 Uiso R .
H181 H 0.0079 0.8814 0.0779 0.0561 1.0000 Uiso R .
H182 H 0.1497 0.8040 0.0639 0.0561 1.0000 Uiso R .
H183 H 0.0222 0.7383 0.0945 0.0561 1.0000 Uiso R .
H191 H 0.1831 1.0278 0.1376 0.0689 1.0000 Uiso R .
H192 H 0.3198 0.9815 0.1912 0.0689 1.0000 Uiso R .
H193 H 0.3196 0.9488 0.1200 0.0689 1.0000 Uiso R .
H221 H 1.1741 0.6349 0.5630 0.0287 1.0000 Uiso R .
H241 H 1.0461 0.8371 0.4073 0.0284 1.0000 Uiso R .
H261 H 0.9217 0.7503 0.3193 0.0282 1.0000 Uiso R .
H262 H 0.9436 0.6056 0.3121 0.0282 1.0000 Uiso R .
H281 H 0.9150 0.2968 0.5571 0.0503 1.0000 Uiso R .
H282 H 0.8634 0.4369 0.5601 0.0503 1.0000 Uiso R .
H283 H 0.8369 0.3667 0.4947 0.0503 1.0000 Uiso R .
H291 H 1.1345 0.2439 0.5098 0.0505 1.0000 Uiso R .
H292 H 1.2283 0.3499 0.4834 0.0505 1.0000 Uiso R .
H293 H 1.0594 0.3158 0.4476 0.0505 1.0000 Uiso R .
H301 H 1.1686 0.3461 0.6105 0.0485 1.0000 Uiso R .
H302 H 1.2653 0.4509 0.5847 0.0485 1.0000 Uiso R .
H303 H 1.1211 0.4871 0.6143 0.0485 1.0000 Uiso R .
H321 H 1.1164 1.0025 0.5767 0.0702 1.0000 Uiso R .
H322 H 1.0366 0.8727 0.5827 0.0702 1.0000 Uiso R .
H323 H 0.9856 0.9538 0.5213 0.0702 1.0000 Uiso R .
H331 H 1.2910 1.0261 0.5052 0.0746 1.0000 Uiso R .
H332 H 1.3226 0.9119 0.4636 0.0746 1.0000 Uiso R .
H333 H 1.1604 0.9797 0.4491 0.0746 1.0000 Uiso R .
H341 H 1.3625 0.9094 0.5973 0.0583 1.0000 Uiso R .
H342 H 1.3988 0.7921 0.5587 0.0583 1.0000 Uiso R .
H343 H 1.2830 0.7804 0.6056 0.0583 1.0000 Uiso R .
H351 H 0.4101 0.2052 0.4473 0.0605 1.0000 Uiso R .
H352 H 0.5460 0.3020 0.4500 0.0605 1.0000 Uiso R .
H353 H 0.4071 0.3000 0.3914 0.0605 1.0000 Uiso R .
H361 H 0.6258 -0.0016 0.4668 0.0533 1.0000 Uiso R .
H362 H 0.7600 0.0979 0.4741 0.0533 1.0000 Uiso R .
H363 H 0.7549 -0.0128 0.4257 0.0533 1.0000 Uiso R .
H371 H 0.3754 -0.0047 0.3653 0.0464 1.0000 Uiso R .
H372 H 0.4791 -0.0185 0.3139 0.0464 1.0000 Uiso R .
H373 H 0.3573 0.0907 0.3088 0.0464 1.0000 Uiso R .
H381 H 0.7666 0.0393 0.2091 0.0557 1.0000 Uiso R .
H382 H 0.6571 -0.0064 0.2542 0.0557 1.0000 Uiso R .
H383 H 0.6084 0.1084 0.2091 0.0557 1.0000 Uiso R .
H391 H 1.0229 0.0598 0.3081 0.0705 1.0000 Uiso R .
H392 H 1.0217 0.1427 0.3683 0.0705 1.0000 Uiso R .
H393 H 0.9285 0.0164 0.3592 0.0705 1.0000 Uiso R .
H401 H 0.9251 0.2739 0.2301 0.0622 1.0000 Uiso R .
H402 H 0.9159 0.3563 0.2897 0.0622 1.0000 Uiso R .
H403 H 0.7704 0.3448 0.2342 0.0622 1.0000 Uiso R .
H1011 H 0.5853 0.7573 0.4355 0.0407 0.5000 Uiso R .
H1012 H 0.7252 0.6641 0.4392 0.0407 0.5000 Uiso R .
H1031 H 0.3071 0.5284 0.3666 0.0590 0.5000 Uiso R .
H1032 H 0.3162 0.6617 0.3977 0.0590 0.5000 Uiso R .
H1033 H 0.3628 0.6433 0.3314 0.0590 0.5000 Uiso R .
H1041 H 0.4602 0.4860 0.4703 0.0565 0.5000 Uiso R .
H1042 H 0.4931 0.6278 0.4866 0.0565 0.5000 Uiso R .
H1043 H 0.6319 0.5364 0.4840 0.0565 0.5000 Uiso R .

loop_
_atom_site_aniso_label
_atom_site_aniso_U_11
_atom_site_aniso_U_22
_atom_site_aniso_U_33
_atom_site_aniso_U_23
_atom_site_aniso_U_13
_atom_site_aniso_U_12
Sm1 0.02218(7) 0.01591(7) 0.02636(7) -0.00034(13) 0.00565(5) -0.00023(14)
N1 0.0451(19) 0.0277(16) 0.051(2) -0.0011(15) 0.0264(16) 0.0029(14)
N2 0.0189(14) 0.0212(14) 0.0176(14) -0.0030(11) 0.0035(11) 0.0021(12)
N3 0.0313(19) 0.0165(11) 0.0278(15) 0.0047(19) 0.0044(13) 0.0017(19)
O1 0.0319(14) 0.0192(12) 0.0381(16) 0.0020(11) -0.0117(12) 0.0004(10)
O2 0.0305(14) 0.0208(12) 0.0301(14) 0.0009(10) -0.0043(11) -0.0035(10)
Si1 0.0391(7) 0.0215(6) 0.0262(6) 0.0028(5) 0.0084(5) 0.0035(5)
Si2 0.0313(7) 0.0221(6) 0.0318(6) -0.0018(5) 0.0072(5) 0.0067(5)
C1 0.027(4) 0.019(3) 0.026(3) -0.002(3) 0.006(3) 0.005(3)
C2 0.0218(16) 0.0203(13) 0.024(3) -0.0027(15) 0.0023(18) 0.0021(18)
C3 0.055(5) 0.027(4) 0.054(5) 0.015(4) 0.015(4) 0.023(4)
C4 0.052(5) 0.036(5) 0.046(5) 0.003(4) 0.005(4) 0.005(4)
C5 0.0221(17) 0.0222(17) 0.0216(16) 0.0023(13) -0.0008(13) 0.0024(13)
C6 0.021(2) 0.0256(16) 0.026(2) 0.0041(13) 0.0029(16) -0.0034(15)
C7 0.021(2) 0.040(3) 0.024(2) 0.001(2) 0.005(2) -0.007(2)
C8 0.0279(19) 0.0256(18) 0.0187(17) 0.0032(14) -0.0009(15) 0.0041(15)
C9 0.0281(18) 0.0209(17) 0.0245(18) 0.0002(13) 0.0007(14) -0.0014(14)
C10 0.0250(18) 0.0205(16) 0.0201(16) 0.0029(13) 0.0002(13) -0.0007(13)
C11 0.0240(19) 0.0254(18) 0.0204(19) -0.0017(16) 0.0005(16) -0.0044(15)
C12 0.0293(17) 0.029(2) 0.030(2) 0.0039(14) -0.0068(14) -0.0095(15)
C13 0.045(3) 0.043(2) 0.044(2) 0.0216(19) -0.0093(15) -0.018(2)
C14 0.0329(16) 0.043(2) 0.045(2) 0.0090(19) -0.0137(15) -0.0144(15)
C15 0.049(2) 0.029(2) 0.060(3) -0.0103(19) 0.003(2) -0.0041(19)
C16 0.036(2) 0.036(2) 0.035(2) 0.0052(19) -0.0010(19) 0.0129(19)
C17 0.082(4) 0.092(5) 0.061(4) 0.015(3) 0.029(3) 0.050(4)
C18 0.054(3) 0.044(3) 0.047(3) 0.009(2) -0.017(2) 0.015(2)
C19 0.059(4) 0.033(3) 0.085(5) 0.005(3) -0.013(3) 0.011(3)
C20 0.0224(16) 0.0204(16) 0.0262(17) 0.0001(13) 0.0029(13) -0.0008(13)
C21 0.019(2) 0.0256(15) 0.0217(18) 0.0019(14) 0.0041(15) 0.0037(13)
C22 0.027(3) 0.027(2) 0.019(2) 0.0029(18) -0.0020(19) -0.0017(19)
C23 0.0210(17) 0.0266(18) 0.0257(18) -0.0007(14) 0.0014(15) 0.0010(14)
C24 0.0233(17) 0.0214(16) 0.0235(17) 0.0030(13) -0.0010(14) -0.0028(13)
C25 0.0168(15) 0.0223(16) 0.0239(17) 0.0032(13) 0.0017(13) -0.0015(13)
C26 0.0226(19) 0.0207(17) 0.0227(18) 0.0030(14) -0.0005(15) -0.0019(15)
C27 0.0306(17) 0.026(2) 0.0274(17) 0.0050(15) 0.0068(13) 0.0002(15)
C28 0.0354(16) 0.038(2) 0.044(2) 0.0111(19) 0.0121(15) -0.0036(17)
C29 0.050(2) 0.0289(17) 0.041(2) 0.0091(15) 0.0144(19) 0.0146(18)
C30 0.045(2) 0.039(2) 0.0308(15) 0.0134(14) -0.0014(14) -0.0006(19)
C31 0.033(2) 0.029(2) 0.028(2) -0.0069(17) -0.0070(18) 0.0023(18)
C32 0.046(3) 0.047(4) 0.083(5) -0.033(3) 0.000(3) 0.004(3)
C33 0.102(5) 0.056(3) 0.041(3) 0.001(2) -0.005(3) -0.045(3)
C34 0.052(3) 0.043(3) 0.053(3) -0.002(2) -0.023(3) 0.001(2)
C35 0.065(4) 0.042(3) 0.039(3) 0.000(2) 0.018(2) 0.010(3)
C36 0.061(4) 0.037(2) 0.033(2) 0.010(2) 0.011(2) 0.007(2)
C37 0.039(3) 0.031(2) 0.047(3) 0.0052(19) 0.010(2) -0.0018(19)
C38 0.055(3) 0.044(3) 0.042(3) -0.014(2) 0.016(2) 0.003(2)
C39 0.054(3) 0.056(3) 0.060(3) -0.006(3) 0.004(3) 0.031(3)
C40 0.038(2) 0.040(3) 0.059(3) 0.003(2) 0.029(2) 0.009(2)
C101 0.031(4) 0.031(4) 0.042(5) -0.001(4) 0.012(4) 0.008(3)
C103 0.063(6) 0.049(6) 0.053(6) -0.010(5) -0.011(5) 0.030(5)
C104 0.051(5) 0.047(5) 0.054(5) -0.026(4) -0.004(5) 0.013(4)

loop_
_atom_type_symbol
_atom_type_scat_dispersion_real
_atom_type_scat_dispersion_imag
_atom_type_scat_Cromer_Mann_a1
_atom_type_scat_Cromer_Mann_b1
_atom_type_scat_Cromer_Mann_a2
_atom_type_scat_Cromer_Mann_b2
_atom_type_scat_Cromer_Mann_a3
_atom_type_scat_Cromer_Mann_b3
_atom_type_scat_Cromer_Mann_a4
_atom_type_scat_Cromer_Mann_b4
_atom_type_scat_Cromer_Mann_c
_atom_type_scat_source
C 0.0033 0.0016 2.3100 20.8439 1.0200 10.2075 1.5886 0.5687 0.8650 51.6512 0.2156 'International Tables Vol C 4.2.6.8 and 6.1.1.4'
H 0.0000 0.0000 0.4930 10.5109 0.3229 26.1257 0.1402 3.1424 0.0408 57.7998 0.0030 'International Tables Vol C 4.2.6.8 and 6.1.1.4'
N 0.0061 0.0033 12.2126 0.0057 3.1322 9.8933 2.0125 28.9975 1.1663 0.5826 -11.5290 'International Tables Vol C 4.2.6.8 and 6.1.1.4'
O 0.0106 0.0060 3.0485 13.2771 2.2868 5.7011 1.5463 0.3239 0.8670 32.9089 0.2508 'International Tables Vol C 4.2.6.8 and 6.1.1.4'
Si 0.0817 0.0704 6.2915 2.4386 3.0353 32.3337 1.9891 0.6785 1.5410 81.6937 1.1407 'International Tables Vol C 4.2.6.8 and 6.1.1.4'
Sm -0.1638 3.4418 24.0042 2.4727 19.4258 0.1965 13.4396 14.3996 2.8960 128.0070 2.2096 'International Tables Vol C 4.2.6.8 and 6.1.1.4'

loop_
_geom_angle_atom_site_label_1
_geom_angle_atom_site_label_2
_geom_angle_atom_site_label_3
_geom_angle
_geom_angle_publ_flag
N1 Sm1 N2 69.53(10) yes
N1 Sm1 N3 133.99(17) yes
N2 Sm1 N3 156.48(16) yes
N1 Sm1 O1 99.83(11) yes
N2 Sm1 O1 74.91(9) yes
N3 Sm1 O1 97.27(18) yes
N1 Sm1 O2 96.21(11) yes
N2 Sm1 O2 75.41(10) yes
N3 Sm1 O2 98.52(18) yes
O1 Sm1 O2 138.50(11) yes
Sm1 N1 C1 106.6(3) yes
Sm1 N1 C3 113.3(4) yes
C1 N1 C3 100.4(5) yes
Sm1 N1 C4 109.8(5) yes
C1 N1 C4 112.0(6) yes
C3 N1 C4 114.2(7) yes
Sm1 N1 C101 102.3(4) yes
C1 N1 C101 52.9(5) yes
C3 N1 C101 141.1(6) yes
C4 N1 C101 64.4(6) yes
Sm1 N1 C103 116.5(5) yes
C1 N1 C103 70.1(7) yes
C3 N1 C103 30.8(6) yes
C4 N1 C103 130.8(8) yes
C101 N1 C103 118.0(7) yes
Sm1 N1 C104 113.6(4) yes
C1 N1 C104 133.0(6) yes
C3 N1 C104 85.3(7) yes
C4 N1 C104 31.5(6) yes
C101 N1 C104 94.6(7) yes
C103 N1 C104 109.8(8) yes
Sm1 N2 C2 110.4(2) yes
Sm1 N2 C11 111.1(2) yes
C2 N2 C11 109.7(3) yes
Sm1 N2 C26 109.2(2) yes
C2 N2 C26 110.4(4) yes
C11 N2 C26 106.0(3) yes
Sm1 N3 Si1 118.7(3) yes
Sm1 N3 Si2 112.7(2) yes
Si1 N3 Si2 128.51(18) yes
Sm1 O1 C5 131.7(2) yes
Sm1 O2 C20 140.8(2) yes
N3 Si1 C35 106.5(2) yes
N3 Si1 C36 113.3(3) yes
C35 Si1 C36 107.4(3) yes
N3 Si1 C37 114.8(3) yes
C35 Si1 C37 105.9(3) yes
C36 Si1 C37 108.4(2) yes
N3 Si2 C38 113.5(3) yes
N3 Si2 C39 113.3(3) yes
C38 Si2 C39 107.0(3) yes
N3 Si2 C40 108.17(19) yes
C38 Si2 C40 107.5(3) yes
C39 Si2 C40 107.1(3) yes
N1 C1 C2 111.2(6) yes
N1 C1 H11 109.4 no
C2 C1 H11 110.3 no
N1 C1 H12 108.2 no
C2 C1 H12 108.3 no
H11 C1 H12 109.5 no
C1 C2 N2 115.7(4) yes
C1 C2 C101 54.9(5) yes
N2 C2 C101 115.8(5) yes
C1 C2 H21 106.9 no
N2 C2 H21 108.2 no
C101 C2 H21 54.2 no
C1 C2 H22 108.5 no
N2 C2 H22 107.9 no
C101 C2 H22 136.1 no
H21 C2 H22 109.5 no
C1 C2 H23 136.1 no
N2 C2 H23 108.0 no
C101 C2 H23 109.1 no
H21 C2 H23 60.8 no
H22 C2 H23 51.2 no
C1 C2 H24 53.4 no
N2 C2 H24 108.1 no
C101 C2 H24 106.3 no
H21 C2 H24 143.6 no
H22 C2 H24 60.8 no
H23 C2 H24 109.5 no
N1 C3 H31 110.6 no
N1 C3 H32 110.0 no
H31 C3 H32 109.5 no
N1 C3 H33 107.8 no
H31 C3 H33 109.5 no
H32 C3 H33 109.5 no
N1 C4 H41 110.9 no
N1 C4 H42 108.6 no
H41 C4 H42 109.5 no
N1 C4 H43 108.8 no
H41 C4 H43 109.5 no
H42 C4 H43 109.5 no
O1 C5 C6 122.1(3) yes
O1 C5 C10 118.6(3) yes
C6 C5 C10 119.3(3) yes
C5 C6 C7 117.7(5) yes
C5 C6 C12 120.1(4) yes
C7 C6 C12 122.2(5) yes
C6 C7 C8 123.9(5) yes
C6 C7 H71 118.0 no
C8 C7 H71 118.1 no
C7 C8 C9 117.0(4) yes
C7 C8 C16 120.5(4) yes
C9 C8 C16 122.5(4) yes
C8 C9 C10 121.3(3) yes
C8 C9 H91 119.2 no
C10 C9 H91 119.4 no
C5 C10 C9 120.4(3) yes
C5 C10 C11 117.5(3) yes
C9 C10 C11 122.0(3) yes
C10 C11 N2 115.4(3) yes
C10 C11 H111 108.0 no
N2 C11 H111 108.2 no
C10 C11 H112 107.5 no
N2 C11 H112 108.2 no
H111 C11 H112 109.5 no
C6 C12 C13 110.8(4) yes
C6 C12 C14 111.3(4) yes
C13 C12 C14 107.5(3) yes
C6 C12 C15 109.5(3) yes
C13 C12 C15 110.0(4) yes
C14 C12 C15 107.6(4) yes
C12 C13 H131 110.4 no
C12 C13 H132 109.1 no
H131 C13 H132 109.5 no
C12 C13 H133 108.8 no
H131 C13 H133 109.5 no
H132 C13 H133 109.5 no
C12 C14 H141 110.2 no
C12 C14 H142 109.0 no
H141 C14 H142 109.5 no
C12 C14 H143 109.3 no
H141 C14 H143 109.5 no
H142 C14 H143 109.5 no
C12 C15 H151 110.1 no
C12 C15 H152 109.1 no
H151 C15 H152 109.5 no
C12 C15 H153 109.2 no
H151 C15 H153 109.5 no
H152 C15 H153 109.5 no
C8 C16 C17 109.0(5) yes
C8 C16 C18 109.3(4) yes
C17 C16 C18 110.4(6) yes
C8 C16 C19 111.9(5) yes
C17 C16 C19 108.6(6) yes
C18 C16 C19 107.8(5) yes
C16 C17 H171 110.3 no
C16 C17 H172 109.7 no
H171 C17 H172 109.5 no
C16 C17 H173 108.5 no
H171 C17 H173 109.5 no
H172 C17 H173 109.5 no
C16 C18 H181 110.4 no
C16 C18 H182 108.5 no
H181 C18 H182 109.5 no
C16 C18 H183 109.5 no
H181 C18 H183 109.5 no
H182 C18 H183 109.5 no
C16 C19 H191 110.3 no
C16 C19 H192 110.2 no
H191 C19 H192 109.5 no
C16 C19 H193 107.9 no
H191 C19 H193 109.5 no
H192 C19 H193 109.5 no
O2 C20 C21 122.4(3) yes
O2 C20 C25 118.3(3) yes
C21 C20 C25 119.3(3) yes
C20 C21 C22 117.5(4) yes
C20 C21 C27 121.1(4) yes
C22 C21 C27 121.4(5) yes
C21 C22 C23 124.1(5) yes
C21 C22 H221 117.9 no
C23 C22 H221 118.0 no
C22 C23 C24 116.9(4) yes
C22 C23 C31 121.4(4) yes
C24 C23 C31 121.6(4) yes
C23 C24 C25 121.2(3) yes
C23 C24 H241 119.4 no
C25 C24 H241 119.5 no
C20 C25 C24 120.7(3) yes
C20 C25 C26 119.7(3) yes
C24 C25 C26 119.5(3) yes
C25 C26 N2 116.4(3) yes
C25 C26 H261 107.9 no
N2 C26 H261 108.3 no
C25 C26 H262 107.0 no
N2 C26 H262 107.7 no
H261 C26 H262 109.5 no
C21 C27 C28 111.1(4) yes
C21 C27 C29 109.4(3) yes
C28 C27 C29 109.4(4) yes
C21 C27 C30 111.9(4) yes
C28 C27 C30 107.1(3) yes
C29 C27 C30 108.1(4) yes
C27 C28 H281 109.9 no
C27 C28 H282 109.2 no
H281 C28 H282 109.5 no
C27 C28 H283 109.3 no
H281 C28 H283 109.5 no
H282 C28 H283 109.5 no
C27 C29 H291 110.3 no
C27 C29 H292 109.4 no
H291 C29 H292 109.5 no
C27 C29 H293 108.8 no
H291 C29 H293 109.5 no
H292 C29 H293 109.5 no
C27 C30 H301 110.6 no
C27 C30 H302 108.9 no
H301 C30 H302 109.5 no
C27 C30 H303 108.9 no
H301 C30 H303 109.5 no
H302 C30 H303 109.5 no
C23 C31 C32 109.3(5) yes
C23 C31 C33 111.1(4) yes
C32 C31 C33 108.4(5) yes
C23 C31 C34 112.3(4) yes
C32 C31 C34 107.6(5) yes
C33 C31 C34 108.0(5) yes
C31 C32 H321 110.2 no
C31 C32 H322 108.7 no
H321 C32 H322 109.5 no
C31 C32 H323 109.5 no
H321 C32 H323 109.5 no
H322 C32 H323 109.5 no
C31 C33 H331 110.2 no
C31 C33 H332 108.1 no
H331 C33 H332 109.5 no
C31 C33 H333 110.1 no
H331 C33 H333 109.5 no
H332 C33 H333 109.5 no
C31 C34 H341 110.0 no
C31 C34 H342 109.7 no
H341 C34 H342 109.5 no
C31 C34 H343 108.7 no
H341 C34 H343 109.5 no
H342 C34 H343 109.5 no
Si1 C35 H351 109.2 no
Si1 C35 H352 109.6 no
H351 C35 H352 109.5 no
Si1 C35 H353 109.6 no
H351 C35 H353 109.5 no
H352 C35 H353 109.5 no
Si1 C36 H361 109.4 no
Si1 C36 H362 109.4 no
H361 C36 H362 109.5 no
Si1 C36 H363 109.6 no
H361 C36 H363 109.5 no
H362 C36 H363 109.5 no
Si1 C37 H371 109.5 no
Si1 C37 H372 109.2 no
H371 C37 H372 109.5 no
Si1 C37 H373 109.6 no
H371 C37 H373 109.5 no
H372 C37 H373 109.5 no
Si2 C38 H381 109.6 no
Si2 C38 H382 109.2 no
H381 C38 H382 109.5 no
Si2 C38 H383 109.6 no
H381 C38 H383 109.5 no
H382 C38 H383 109.5 no
Si2 C39 H391 109.8 no
Si2 C39 H392 109.5 no
H391 C39 H392 109.5 no
Si2 C39 H393 109.1 no
H391 C39 H393 109.5 no
H392 C39 H393 109.5 no
Si2 C40 H401 109.9 no
Si2 C40 H402 109.5 no
H401 C40 H402 109.5 no
Si2 C40 H403 109.0 no
H401 C40 H403 109.5 no
H402 C40 H403 109.5 no
N1 C101 C2 109.6(7) yes
N1 C101 H1011 110.0 no
C2 C101 H1011 110.8 no
N1 C101 H1012 108.6 no
C2 C101 H1012 108.2 no
H1011 C101 H1012 109.5 no
N1 C103 H1031 109.4 no
N1 C103 H1032 110.2 no
H1031 C103 H1032 109.5 no
N1 C103 H1033 108.8 no
H1031 C103 H1033 109.5 no
H1032 C103 H1033 109.5 no
N1 C104 H1041 110.3 no
N1 C104 H1042 110.1 no
H1041 C104 H1042 109.5 no
N1 C104 H1043 107.9 no
H1041 C104 H1043 109.5 no
H1042 C104 H1043 109.5 no

loop_
_geom_bond_atom_site_label_1
_geom_bond_atom_site_label_2
_geom_bond_distance
_geom_bond_publ_flag
Sm1 N1 2.652(3) yes
Sm1 N2 2.669(3) yes
Sm1 N3 2.313(3) yes
Sm1 O1 2.188(3) yes
Sm1 O2 2.170(3) yes
N1 C1 1.541(8) yes
N1 C3 1.453(2) yes
N1 C4 1.447(2) yes
N1 C101 1.576(10) yes
N1 C103 1.447(2) yes
N1 C104 1.452(2) yes
N2 C2 1.455(5) yes
N2 C11 1.504(5) yes
N2 C26 1.490(5) yes
N3 Si1 1.691(5) yes
N3 Si2 1.701(6) yes
O1 C5 1.336(4) yes
O2 C20 1.340(4) yes
Si1 C35 1.863(6) yes
Si1 C36 1.871(5) yes
Si1 C37 1.872(5) yes
Si2 C38 1.868(6) yes
Si2 C39 1.870(5) yes
Si2 C40 1.864(5) yes
C1 C2 1.509(11) yes
C1 H11 1.000 no
C1 H12 1.000 no
C2 C101 1.503(11) yes
C2 H21 1.000 no
C2 H22 1.000 no
C2 H23 1.000 no
C2 H24 1.000 no
C3 H31 1.000 no
C3 H32 1.000 no
C3 H33 1.000 no
C4 H41 1.000 no
C4 H42 1.000 no
C4 H43 1.000 no
C5 C6 1.406(6) yes
C5 C10 1.408(5) yes
C6 C7 1.393(8) yes
C6 C12 1.543(6) yes
C7 C8 1.394(7) yes
C7 H71 1.000 no
C8 C9 1.389(5) yes
C8 C16 1.541(6) yes
C9 C10 1.391(5) yes
C9 H91 1.000 no
C10 C11 1.505(5) yes
C11 H111 1.000 no
C11 H112 1.000 no
C12 C13 1.537(4) yes
C12 C14 1.537(4) yes
C12 C15 1.537(4) yes
C13 H131 1.000 no
C13 H132 1.000 no
C13 H133 1.000 no
C14 H141 1.000 no
C14 H142 1.000 no
C14 H143 1.000 no
C15 H151 1.000 no
C15 H152 1.000 no
C15 H153 1.000 no
C16 C17 1.498(8) yes
C16 C18 1.531(8) yes
C16 C19 1.525(10) yes
C17 H171 1.000 no
C17 H172 1.000 no
C17 H173 1.000 no
C18 H181 1.000 no
C18 H182 1.000 no
C18 H183 1.000 no
C19 H191 1.000 no
C19 H192 1.000 no
C19 H193 1.000 no
C20 C21 1.415(6) yes
C20 C25 1.404(5) yes
C21 C22 1.383(8) yes
C21 C27 1.539(6) yes
C22 C23 1.408(7) yes
C22 H221 1.000 no
C23 C24 1.385(5) yes
C23 C31 1.539(6) yes
C24 C25 1.393(5) yes
C24 H241 1.000 no
C25 C26 1.509(5) yes
C26 H261 1.000 no
C26 H262 1.000 no
C27 C28 1.545(4) yes
C27 C29 1.537(4) yes
C27 C30 1.541(4) yes
C28 H281 1.000 no
C28 H282 1.000 no
C28 H283 1.000 no
C29 H291 1.000 no
C29 H292 1.000 no
C29 H293 1.000 no
C30 H301 1.000 no
C30 H302 1.000 no
C30 H303 1.000 no
C31 C32 1.525(9) yes
C31 C33 1.530(8) yes
C31 C34 1.514(7) yes
C32 H321 1.000 no
C32 H322 1.000 no
C32 H323 1.000 no
C33 H331 1.000 no
C33 H332 1.000 no
C33 H333 1.000 no
C34 H341 1.000 no
C34 H342 1.000 no
C34 H343 1.000 no
C35 H351 1.000 no
C35 H352 1.000 no
C35 H353 1.000 no
C36 H361 1.000 no
C36 H362 1.000 no
C36 H363 1.000 no
C37 H371 1.000 no
C37 H372 1.000 no
C37 H373 1.000 no
C38 H381 1.000 no
C38 H382 1.000 no
C38 H383 1.000 no
C39 H391 1.000 no
C39 H392 1.000 no
C39 H393 1.000 no
C40 H401 1.000 no
C40 H402 1.000 no
C40 H403 1.000 no
C101 H1011 1.000 no
C101 H1012 1.000 no
C103 H1031 1.000 no
C103 H1032 1.000 no
C103 H1033 1.000 no
C104 H1041 1.000 no
C104 H1042 1.000 no
C104 H1043 1.000 no
